data_7117900
loop_
_publ_author_name
'Gillespie, R.J.'
'Kapoor, R.'
'Faggiani, R.'
'Murchie, M.'
'Lock, C.J.L.'
'Passmore, J.'

_publ_section_title
;
 The I4(2+) cation. X-Ray Crystal structures of (I4(2+)) (As F6(-))2 and
 (I4(2+)) (Sb3 F14(-)) (Sb F6(-))
;
_journal_name_full
;
Journal of the Chemical Society. Chemical Communications (1972-)
;
_journal_page_first 8
_journal_page_last 9
_journal_volume 1983
_journal_year 1983
_chemical_formula_sum 'As2 F12 I4'
_chemical_name_systematic '(I4) (As F6)2'
_space_group_crystal_system monoclinic
_space_group_IT_number 12
_space_group_name_Hall '-A 2y'
_space_group_name_H-M_alt 'A 1 2/m 1'
_cell_angle_alpha 90
_cell_angle_beta 103.71
_cell_angle_gamma 90
_cell_formula_units_Z 2
_cell_length_a 5.907
_cell_length_b 9.815
_cell_length_c 12.514
_cell_volume 704.855
_citation_journal_id_ASTM JCCCAT
_cod_data_source_file Gillespie_JCCCAT_1983_112.cif
_cod_data_source_block As2F12I4
_cod_original_cell_volume 704.8549
_cod_database_code 7117900

loop_
_space_group_symop_id
_space_group_symop_operation_xyz
1 x,y,z
2 -x,y,-z
3 -x,-y,-z
4 x,-y,z
5 x,y+1/2,z+1/2
6 -x,y+1/2,-z+1/2
7 -x,-y+1/2,-z+1/2
8 x,-y+1/2,z+1/2

loop_
_atom_site_label
_atom_site_type_symbol
_atom_site_fract_x
_atom_site_fract_y
_atom_site_fract_z
_atom_site_occupancy
_atom_site_U_iso_or_equiv
I1 I 0.1211 0.3332 0.4269 1 0.0
As1 As+5 0.4359 0 0.6945 1 0.0
F1 F-1 -0.563 0 0.1674 1 0.0
F3 F-1 -0.2363 0.8918 0.2791 1 0.0
F4 F-1 -0.29 0 0.4356 1 0.0
F2 F-1 -0.6148 0.1173 0.3359 1 0.0
